data_4338811
loop_
_publ_author_name
'Zhang, Fuli'
'Ma, Dongxin'
'Duan, Lian'
'Qiao, Juan'
'Dong, Guifang'
'Wang, Liduo'
'Qiu, Yong'

_publ_section_title
;
 Synthesis, Characterization, and Photophysical and Electroluminescent
 Properties of Blue-Emitting Cationic Iridium(III) Complexes Bearing
 Nonconjugated Ligands.
;
_journal_issue 13
_journal_name_full 'Inorganic chemistry'
_journal_page_first 6596
_journal_page_last 6606
_journal_paper_doi 10.1021/ic5001733
_journal_volume 53
_journal_year 2014
_chemical_formula_sum 'C80 H74 F12 Ir2 N8 O3 P4'
_chemical_formula_weight 1931.75
_chemical_name_systematic
; 
 ? 
;
_space_group_IT_number 15
_symmetry_cell_setting monoclinic
_symmetry_space_group_name_Hall '-C 2yc'
_symmetry_space_group_name_H-M 'C 1 2/c 1'
_atom_sites_solution_hydrogens geom
_atom_sites_solution_primary direct
_atom_sites_solution_secondary difmap
_audit_creation_method SHELXL-97
_cell_angle_alpha 90.00
_cell_angle_beta 96.67(3)
_cell_angle_gamma 90.00
_cell_formula_units_Z 4
_cell_length_a 22.936(5)
_cell_length_b 18.267(4)
_cell_length_c 19.085(4)
_cell_measurement_temperature 291(2)
_cell_volume 7942(3)
_computing_structure_refinement 'SHELXL-97 (Sheldrick, 1997)'
_computing_structure_solution 'SHELXS-97 (Sheldrick, 1990)'
_diffrn_ambient_temperature 291(2)
_diffrn_measured_fraction_theta_full 0.996
_diffrn_measured_fraction_theta_max 0.996
_diffrn_radiation_monochromator graphite
_diffrn_radiation_source 'fine-focus sealed tube'
_diffrn_radiation_type MoK\a
_diffrn_radiation_wavelength 0.71073
_diffrn_reflns_av_R_equivalents 0.0315
_diffrn_reflns_av_sigmaI/netI 0.0246
_diffrn_reflns_limit_h_max 28
_diffrn_reflns_limit_h_min -28
_diffrn_reflns_limit_k_max 22
_diffrn_reflns_limit_k_min -22
_diffrn_reflns_limit_l_max 23
_diffrn_reflns_limit_l_min -23
_diffrn_reflns_number 35782
_diffrn_reflns_theta_full 26.00
_diffrn_reflns_theta_max 26.00
_diffrn_reflns_theta_min 2.23
_exptl_absorpt_coefficient_mu 3.509
_exptl_absorpt_correction_T_max 0.7204
_exptl_absorpt_correction_T_min 0.5404
_exptl_absorpt_correction_type empirical
_exptl_crystal_colour yellow
_exptl_crystal_density_diffrn 1.616
_exptl_crystal_density_method 'not measured'
_exptl_crystal_description prismatic
_exptl_crystal_F_000 3824
_exptl_crystal_size_max 0.20
_exptl_crystal_size_mid 0.20
_exptl_crystal_size_min 0.10
_refine_diff_density_max 1.196
_refine_diff_density_min -0.811
_refine_diff_density_rms 0.105
_refine_ls_extinction_method none
_refine_ls_goodness_of_fit_ref 1.015
_refine_ls_hydrogen_treatment noref
_refine_ls_matrix_type full
_refine_ls_number_parameters 499
_refine_ls_number_reflns 7770
_refine_ls_number_restraints 0
_refine_ls_restrained_S_all 1.015
_refine_ls_R_factor_all 0.0341
_refine_ls_R_factor_gt 0.0331
_refine_ls_shift/su_max 0.014
_refine_ls_shift/su_mean 0.000
_refine_ls_structure_factor_coef Fsqd
_refine_ls_weighting_details 'calc w=1/[\s^2^(Fo^2^)+(0.0497P)^2^+48.3680P] where P=(Fo^2^+2Fc^2^)/3'
_refine_ls_weighting_scheme calc
_refine_ls_wR_factor_gt 0.0881
_refine_ls_wR_factor_ref 0.0889
_reflns_number_gt 7614
_reflns_number_total 7770
_reflns_threshold_expression >2sigma(I)
_cod_data_source_file ic5001733_si_002.cif
_cod_data_source_block 1
_cod_depositor_comments
;
The following automatic conversions were performed:

'_symmetry_cell_setting' value 'Monoclinic' changed to 'monoclinic'
according to
/usr/data/users/saulius/crontab/automatic-downloads/rss-feeds/ACS/lib/dictionaries/cif_core.dic
dictionary named 'cif_core.dic' version 2.4.2 from 2011-04-26.

Automatic conversion script
Id: cif_fix_values 2281 2013-09-26 08:29:07Z andrius 

 Adding full bibliography for 4338811--4338814.cif.
;
_cod_original_sg_symbol_H-M C2/c
_cod_database_code 4338811

loop_
_symmetry_equiv_pos_as_xyz
'x, y, z'
'-x, y, -z+1/2'
'x+1/2, y+1/2, z'
'-x+1/2, y+1/2, -z+1/2'
'-x, -y, -z'
'x, -y, z-1/2'
'-x+1/2, -y+1/2, -z'
'x+1/2, -y+1/2, z-1/2'

loop_
_atom_site_label
_atom_site_type_symbol
_atom_site_fract_x
_atom_site_fract_y
_atom_site_fract_z
_atom_site_U_iso_or_equiv
_atom_site_adp_type
_atom_site_occupancy
_atom_site_symmetry_multiplicity
_atom_site_calc_flag
_atom_site_refinement_flags
O2 O 0.5130(16) 0.5298(14) 0.1781(12) 0.280(18) Uani 0.50 1 d P
C40 C 0.5257(5) 0.6215(5) 0.0141(10) 0.156(7) Uani 1 1 d .
H40A H 0.4999 0.6628 0.0148 0.234 Uiso 1 1 calc R
H40B H 0.5327 0.6116 -0.0336 0.234 Uiso 1 1 calc R
H40C H 0.5623 0.6320 0.0420 0.234 Uiso 1 1 calc R
O1 O 0.4991(3) 0.5588(4) 0.0424(7) 0.160(4) Uani 1 1 d .
H1 H 0.4645 0.5676 0.0459 0.241 Uiso 1 1 calc R
F3 F 0.42937(19) 0.8206(3) 0.1586(2) 0.0956(17) Uani 1 1 d .
C21 C 0.1930(2) 0.2009(2) 0.3351(2) 0.0315(10) Uani 1 1 d .
H21 H 0.1585 0.2278 0.3259 0.038 Uiso 1 1 calc R
C22 C 0.22224(18) 0.1775(2) 0.2796(2) 0.0233(8) Uani 1 1 d .
P2 P 0.43274(5) 0.82498(8) 0.07508(8) 0.0398(3) Uani 1 1 d .
Ir1 Ir 0.311885(6) 0.106221(8) 0.205447(7) 0.01995(7) Uani 1 1 d .
N4 N 0.34950(15) 0.0926(2) 0.11239(19) 0.0250(7) Uani 1 1 d .
C23 C 0.20432(17) 0.1921(2) 0.2044(2) 0.0239(8) Uani 1 1 d .
C29 C 0.3386(2) 0.0377(3) 0.0657(2) 0.0291(9) Uani 1 1 d .
H29 H 0.3105 0.0030 0.0737 0.035 Uiso 1 1 calc R
C27 C 0.22665(19) 0.1796(3) 0.0859(2) 0.0287(9) Uani 1 1 d .
H27 H 0.2507 0.1625 0.0534 0.034 Uiso 1 1 calc R
C24 C 0.15367(19) 0.2324(3) 0.1810(3) 0.0320(10) Uani 1 1 d .
H24 H 0.1293 0.2496 0.2131 0.038 Uiso 1 1 calc R
C26 C 0.1767(2) 0.2207(3) 0.0619(3) 0.0363(11) Uani 1 1 d .
H26 H 0.1680 0.2307 0.0140 0.044 Uiso 1 1 calc R
C32 C 0.41906(19) 0.1400(3) 0.0397(2) 0.0303(9) Uani 1 1 d .
H32 H 0.4462 0.1757 0.0311 0.036 Uiso 1 1 calc R
C14 C 0.1767(2) -0.1588(3) 0.0803(3) 0.0399(11) Uani 1 1 d .
H14 H 0.1761 -0.2091 0.0726 0.048 Uiso 1 1 calc R
C12 C 0.22024(19) -0.0530(2) 0.1411(2) 0.0260(9) Uani 1 1 d .
C33 C 0.38867(17) 0.1462(2) 0.0988(2) 0.0241(8) Uani 1 1 d .
C34 C 0.39326(17) 0.2075(2) 0.1483(2) 0.0267(9) Uani 1 1 d .
C31 C 0.4094(2) 0.0818(3) -0.0060(2) 0.0368(11) Uani 1 1 d .
H31 H 0.4306 0.0770 -0.0444 0.044 Uiso 1 1 calc R
C38 C 0.3562(2) 0.2634(3) 0.2479(2) 0.0329(10) Uani 1 1 d .
H38 H 0.3315 0.2629 0.2831 0.039 Uiso 1 1 calc R
C30 C 0.3672(2) 0.0306(3) 0.0067(2) 0.0352(10) Uani 1 1 d .
H30 H 0.3584 -0.0081 -0.0244 0.042 Uiso 1 1 calc R
C39 C 0.35700(17) 0.2029(2) 0.2029(2) 0.0243(8) Uani 1 1 d .
C13 C 0.2200(2) -0.1281(3) 0.1283(2) 0.0346(10) Uani 1 1 d .
H13 H 0.2488 -0.1577 0.1520 0.042 Uiso 1 1 calc R
C36 C 0.4284(2) 0.3264(3) 0.1889(3) 0.0434(12) Uani 1 1 d .
H36 H 0.4527 0.3667 0.1854 0.052 Uiso 1 1 calc R
C37 C 0.3913(2) 0.3239(3) 0.2412(3) 0.0404(11) Uani 1 1 d .
H37 H 0.3900 0.3632 0.2720 0.048 Uiso 1 1 calc R
C15 C 0.1350(2) -0.1156(3) 0.0444(3) 0.0413(12) Uani 1 1 d .
H15 H 0.1063 -0.1363 0.0121 0.050 Uiso 1 1 calc R
C17 C 0.1781(2) -0.0095(3) 0.1044(3) 0.0420(12) Uani 1 1 d .
H17 H 0.1780 0.0408 0.1121 0.050 Uiso 1 1 calc R
C35 C 0.4292(2) 0.2687(3) 0.1418(3) 0.0371(11) Uani 1 1 d .
H35 H 0.4534 0.2706 0.1060 0.045 Uiso 1 1 calc R
C28 C 0.24111(17) 0.1639(2) 0.1573(2) 0.0237(8) Uani 1 1 d .
C25 C 0.1403(2) 0.2464(3) 0.1095(3) 0.0356(11) Uani 1 1 d .
H25 H 0.1069 0.2731 0.0935 0.043 Uiso 1 1 calc R
C16 C 0.1356(2) -0.0413(3) 0.0559(3) 0.0492(14) Uani 1 1 d .
H16 H 0.1072 -0.0120 0.0311 0.059 Uiso 1 1 calc R
P1 P 0.27159(5) -0.01164(6) 0.20992(5) 0.0227(2) Uani 1 1 d .
N3 N 0.27299(14) 0.13775(19) 0.29235(17) 0.0221(7) Uani 1 1 d .
N2 N 0.43184(15) 0.0633(2) 0.30324(19) 0.0306(8) Uani 1 1 d .
C11 C 0.18669(19) 0.0010(3) 0.3008(3) 0.0371(11) Uani 1 1 d .
H11 H 0.1698 0.0347 0.2679 0.045 Uiso 1 1 calc R
N1 N 0.38392(15) -0.0281(2) 0.25494(19) 0.0288(8) Uani 1 1 d .
C6 C 0.23893(19) -0.0348(2) 0.2899(2) 0.0269(9) Uani 1 1 d .
C18 C 0.29359(19) 0.1215(2) 0.3598(2) 0.0275(9) Uani 1 1 d .
H18 H 0.3277 0.0938 0.3683 0.033 Uiso 1 1 calc R
C2 C 0.38271(18) 0.0464(3) 0.2598(2) 0.0262(9) Uani 1 1 d .
C5 C 0.3378(2) -0.0696(2) 0.2140(2) 0.0300(9) Uani 1 1 d .
H5A H 0.3314 -0.1159 0.2368 0.036 Uiso 1 1 calc R
H5B H 0.3480 -0.0793 0.1670 0.036 Uiso 1 1 calc R
C19 C 0.2663(2) 0.1441(3) 0.4165(2) 0.0346(10) Uani 1 1 d .
H19 H 0.2819 0.1326 0.4624 0.042 Uiso 1 1 calc R
C20 C 0.2146(2) 0.1847(3) 0.4037(3) 0.0372(11) Uani 1 1 d .
H20 H 0.1950 0.2006 0.4410 0.045 Uiso 1 1 calc R
C4 C 0.4333(2) -0.0568(3) 0.2948(2) 0.0382(12) Uani 1 1 d .
H4 H 0.4437 -0.1059 0.2997 0.046 Uiso 1 1 calc R
C3 C 0.4626(2) 0.0003(3) 0.3247(3) 0.0395(12) Uani 1 1 d .
H3 H 0.4976 -0.0018 0.3546 0.047 Uiso 1 1 calc R
C1 C 0.4506(2) 0.1360(3) 0.3271(3) 0.0403(12) Uani 1 1 d .
H1A H 0.4674 0.1610 0.2900 0.060 Uiso 1 1 calc R
H1B H 0.4793 0.1320 0.3677 0.060 Uiso 1 1 calc R
H1C H 0.4173 0.1631 0.3394 0.060 Uiso 1 1 calc R
C8 C 0.2359(3) -0.1001(3) 0.3988(3) 0.0529(15) Uani 1 1 d .
H8 H 0.2523 -0.1343 0.4314 0.064 Uiso 1 1 calc R
C7 C 0.2634(2) -0.0852(3) 0.3391(3) 0.0410(12) Uani 1 1 d .
H7 H 0.2981 -0.1090 0.3323 0.049 Uiso 1 1 calc R
C10 C 0.1602(2) -0.0143(3) 0.3615(3) 0.0475(13) Uani 1 1 d .
H10 H 0.1257 0.0096 0.3692 0.057 Uiso 1 1 calc R
C9 C 0.1851(3) -0.0651(4) 0.4102(3) 0.0529(15) Uani 1 1 d .
H9 H 0.1672 -0.0754 0.4504 0.064 Uiso 1 1 calc R
F5 F 0.36339(13) 0.8417(2) 0.06481(19) 0.0615(10) Uani 1 1 d .
F2 F 0.50145(13) 0.8090(2) 0.0879(2) 0.0646(10) Uani 1 1 d .
F1 F 0.42002(19) 0.7403(2) 0.0769(3) 0.0954(16) Uani 1 1 d .
F4 F 0.4441(2) 0.9077(2) 0.0856(4) 0.138(3) Uani 1 1 d .
F6 F 0.4345(2) 0.8257(6) -0.0043(2) 0.169(4) Uani 1 1 d .

loop_
_atom_site_aniso_label
_atom_site_aniso_U_11
_atom_site_aniso_U_22
_atom_site_aniso_U_33
_atom_site_aniso_U_23
_atom_site_aniso_U_13
_atom_site_aniso_U_12
O2 0.50(5) 0.22(3) 0.138(17) -0.085(17) 0.14(3) -0.16(3)
C40 0.082(7) 0.061(6) 0.33(2) -0.016(9) 0.050(10) -0.010(5)
O1 0.067(4) 0.078(4) 0.325(13) 0.014(6) -0.023(6) 0.004(3)
F3 0.065(3) 0.162(5) 0.057(2) -0.025(3) -0.0037(19) 0.042(3)
C21 0.031(2) 0.028(2) 0.036(2) -0.0021(19) 0.0077(18) 0.0051(18)
C22 0.0248(19) 0.0195(18) 0.026(2) -0.0014(16) 0.0042(16) 0.0038(16)
P2 0.0258(6) 0.0407(7) 0.0526(8) -0.0126(6) 0.0037(5) -0.0084(5)
Ir1 0.01834(9) 0.02466(10) 0.01666(10) -0.00080(6) 0.00116(6) 0.00425(5)
N4 0.0229(17) 0.0308(18) 0.0208(17) 0.0010(15) 0.0011(14) 0.0076(14)
C23 0.0219(19) 0.023(2) 0.027(2) 0.0001(17) 0.0020(16) 0.0025(16)
C29 0.033(2) 0.032(2) 0.022(2) -0.0023(18) 0.0029(17) 0.0034(18)
C27 0.028(2) 0.035(2) 0.022(2) -0.0014(18) -0.0035(16) 0.0068(18)
C24 0.023(2) 0.032(2) 0.041(3) 0.000(2) 0.0045(18) 0.0049(17)
C26 0.035(2) 0.042(3) 0.028(2) 0.005(2) -0.0087(19) 0.004(2)
C32 0.027(2) 0.039(3) 0.026(2) 0.0068(19) 0.0048(17) 0.0065(19)
C14 0.059(3) 0.029(2) 0.032(3) -0.003(2) 0.007(2) -0.010(2)
C12 0.031(2) 0.028(2) 0.019(2) -0.0009(17) 0.0060(16) -0.0025(17)
C33 0.0179(18) 0.031(2) 0.023(2) 0.0061(17) -0.0005(15) 0.0060(16)
C34 0.0202(19) 0.032(2) 0.028(2) 0.0034(18) -0.0002(16) 0.0028(16)
C31 0.037(2) 0.054(3) 0.021(2) 0.001(2) 0.0097(19) 0.011(2)
C38 0.030(2) 0.036(2) 0.032(2) -0.007(2) 0.0012(18) 0.0025(19)
C30 0.042(3) 0.041(3) 0.023(2) -0.001(2) 0.0067(19) 0.003(2)
C39 0.0184(18) 0.028(2) 0.026(2) -0.0003(17) -0.0021(15) 0.0022(16)
C13 0.049(3) 0.027(2) 0.027(2) 0.0035(19) 0.002(2) 0.001(2)
C36 0.038(3) 0.030(2) 0.062(3) 0.000(2) 0.002(2) -0.006(2)
C37 0.042(3) 0.034(3) 0.044(3) -0.008(2) -0.002(2) -0.002(2)
C15 0.045(3) 0.043(3) 0.035(3) -0.005(2) 0.000(2) -0.012(2)
C17 0.039(3) 0.032(2) 0.051(3) -0.003(2) -0.010(2) 0.003(2)
C35 0.030(2) 0.041(3) 0.041(3) 0.002(2) 0.007(2) -0.003(2)
C28 0.0220(19) 0.0208(19) 0.027(2) -0.0006(16) -0.0022(16) 0.0000(15)
C25 0.028(2) 0.033(2) 0.043(3) 0.006(2) -0.008(2) 0.0095(19)
C16 0.044(3) 0.040(3) 0.057(3) -0.006(3) -0.021(3) 0.001(2)
P1 0.0243(5) 0.0237(5) 0.0202(5) -0.0004(4) 0.0032(4) 0.0042(4)
N3 0.0222(16) 0.0255(17) 0.0185(16) -0.0023(14) 0.0026(13) 0.0025(14)
N2 0.0202(17) 0.048(2) 0.0231(18) 0.0050(17) 0.0016(14) 0.0059(16)
C11 0.030(2) 0.045(3) 0.037(3) -0.004(2) 0.009(2) -0.001(2)
N1 0.0243(17) 0.037(2) 0.0250(18) 0.0046(16) 0.0031(14) 0.0134(15)
C6 0.033(2) 0.027(2) 0.021(2) -0.0035(17) 0.0033(17) -0.0052(17)
C18 0.026(2) 0.032(2) 0.024(2) 0.0012(18) 0.0031(17) 0.0047(17)
C2 0.0216(19) 0.037(2) 0.020(2) 0.0031(17) 0.0041(15) 0.0044(17)
C5 0.034(2) 0.027(2) 0.030(2) -0.0005(18) 0.0051(18) 0.0117(18)
C19 0.042(3) 0.040(3) 0.022(2) -0.0028(19) 0.0053(19) 0.001(2)
C20 0.042(3) 0.040(3) 0.033(2) -0.007(2) 0.017(2) 0.006(2)
C4 0.032(2) 0.053(3) 0.030(2) 0.010(2) 0.0074(19) 0.022(2)
C3 0.024(2) 0.064(3) 0.030(2) 0.013(2) 0.0017(18) 0.020(2)
C1 0.027(2) 0.059(3) 0.033(3) -0.003(2) -0.0039(19) -0.005(2)
C8 0.067(4) 0.064(4) 0.029(3) 0.016(3) 0.011(3) 0.001(3)
C7 0.045(3) 0.052(3) 0.026(2) 0.005(2) 0.004(2) 0.006(2)
C10 0.045(3) 0.055(3) 0.046(3) -0.010(3) 0.021(2) -0.008(3)
C9 0.061(4) 0.069(4) 0.031(3) -0.002(3) 0.017(3) -0.019(3)
F5 0.0283(15) 0.085(3) 0.067(2) -0.013(2) -0.0095(15) -0.0037(16)
F2 0.0304(16) 0.066(2) 0.100(3) 0.004(2) 0.0172(17) -0.0007(15)
F1 0.062(2) 0.057(2) 0.172(5) -0.027(3) 0.032(3) -0.020(2)
F4 0.063(3) 0.040(2) 0.293(9) 0.009(3) -0.056(4) -0.014(2)
F6 0.078(3) 0.391(12) 0.043(3) 0.026(5) 0.024(2) -0.003(5)

loop_
_atom_type_symbol
_atom_type_description
_atom_type_scat_dispersion_real
_atom_type_scat_dispersion_imag
_atom_type_scat_source
C C 0.0033 0.0016 'International Tables Vol C Tables 4.2.6.8 and 6.1.1.4'
H H 0.0000 0.0000 'International Tables Vol C Tables 4.2.6.8 and 6.1.1.4'
N N 0.0061 0.0033 'International Tables Vol C Tables 4.2.6.8 and 6.1.1.4'
O O 0.0106 0.0060 'International Tables Vol C Tables 4.2.6.8 and 6.1.1.4'
F F 0.0171 0.0103 'International Tables Vol C Tables 4.2.6.8 and 6.1.1.4'
P P 0.1023 0.0942 'International Tables Vol C Tables 4.2.6.8 and 6.1.1.4'
Ir Ir -1.4442 7.9887 'International Tables Vol C Tables 4.2.6.8 and 6.1.1.4'

loop_
_geom_angle_atom_site_label_1
_geom_angle_atom_site_label_2
_geom_angle_atom_site_label_3
_geom_angle
O1 C40 H40A 109.5
O1 C40 H40B 109.5
H40A C40 H40B 109.5
O1 C40 H40C 109.5
H40A C40 H40C 109.5
H40B C40 H40C 109.5
C40 O1 H1 109.5
C20 C21 C22 120.5(4)
C20 C21 H21 119.7
C22 C21 H21 119.7
N3 C22 C21 120.3(4)
N3 C22 C23 113.9(3)
C21 C22 C23 125.7(4)
F6 P2 F4 95.6(5)
F6 P2 F1 93.2(4)
F4 P2 F1 171.1(4)
F6 P2 F2 90.8(3)
F4 P2 F2 90.5(2)
F1 P2 F2 90.0(2)
F6 P2 F3 177.4(4)
F4 P2 F3 86.9(4)
F1 P2 F3 84.2(3)
F2 P2 F3 89.9(2)
F6 P2 F5 91.0(3)
F4 P2 F5 88.9(2)
F1 P2 F5 90.4(2)
F2 P2 F5 178.1(2)
F3 P2 F5 88.3(2)
C39 Ir1 N3 92.58(15)
C39 Ir1 C28 85.56(16)
N3 Ir1 C28 79.82(15)
C39 Ir1 N4 79.75(16)
N3 Ir1 N4 170.35(14)
C28 Ir1 N4 93.65(15)
C39 Ir1 C2 95.48(16)
N3 Ir1 C2 97.40(14)
C28 Ir1 C2 177.09(16)
N4 Ir1 C2 89.21(14)
C39 Ir1 P1 172.93(11)
N3 Ir1 P1 91.03(10)
C28 Ir1 P1 101.06(11)
N4 Ir1 P1 97.23(11)
C2 Ir1 P1 78.02(13)
C29 N4 C33 118.8(4)
C29 N4 Ir1 126.2(3)
C33 N4 Ir1 115.0(3)
C28 C23 C24 121.8(4)
C28 C23 C22 116.0(4)
C24 C23 C22 122.2(4)
N4 C29 C30 122.9(4)
N4 C29 H29 118.6
C30 C29 H29 118.6
C28 C27 C26 121.5(4)
C28 C27 H27 119.3
C26 C27 H27 119.3
C25 C24 C23 119.3(4)
C25 C24 H24 120.3
C23 C24 H24 120.3
C25 C26 C27 120.0(4)
C25 C26 H26 120.0
C27 C26 H26 120.0
C31 C32 C33 121.0(4)
C31 C32 H32 119.5
C33 C32 H32 119.5
C15 C14 C13 120.3(5)
C15 C14 H14 119.9
C13 C14 H14 119.9
C17 C12 C13 119.4(4)
C17 C12 P1 118.9(4)
C13 C12 P1 121.5(3)
N4 C33 C32 119.6(4)
N4 C33 C34 115.0(4)
C32 C33 C34 125.4(4)
C35 C34 C39 121.0(4)
C35 C34 C33 123.5(4)
C39 C34 C33 115.4(4)
C32 C31 C30 118.3(4)
C32 C31 H31 120.8
C30 C31 H31 120.8
C37 C38 C39 121.7(4)
C37 C38 H38 119.1
C39 C38 H38 119.1
C29 C30 C31 119.3(5)
C29 C30 H30 120.4
C31 C30 H30 120.4
C38 C39 C34 117.2(4)
C38 C39 Ir1 128.5(3)
C34 C39 Ir1 114.3(3)
C14 C13 C12 120.0(5)
C14 C13 H13 120.0
C12 C13 H13 120.0
C37 C36 C35 119.8(5)
C37 C36 H36 120.1
C35 C36 H36 120.1
C38 C37 C36 120.4(5)
C38 C37 H37 119.8
C36 C37 H37 119.8
C14 C15 C16 119.9(5)
C14 C15 H15 120.0
C16 C15 H15 120.0
C12 C17 C16 119.5(5)
C12 C17 H17 120.2
C16 C17 H17 120.2
C36 C35 C34 119.8(5)
C36 C35 H35 120.1
C34 C35 H35 120.1
C27 C28 C23 117.3(4)
C27 C28 Ir1 128.8(3)
C23 C28 Ir1 113.8(3)
C26 C25 C24 120.1(4)
C26 C25 H25 120.0
C24 C25 H25 120.0
C15 C16 C17 120.8(5)
C15 C16 H16 119.6
C17 C16 H16 119.6
C12 P1 C6 102.31(19)
C12 P1 C5 104.6(2)
C6 P1 C5 104.3(2)
C12 P1 Ir1 125.29(14)
C6 P1 Ir1 116.34(14)
C5 P1 Ir1 101.68(16)
C18 N3 C22 118.8(3)
C18 N3 Ir1 124.8(3)
C22 N3 Ir1 116.4(3)
C2 N2 C3 110.5(4)
C2 N2 C1 126.5(4)
C3 N2 C1 123.0(4)
C10 C11 C6 119.4(5)
C10 C11 H11 120.3
C6 C11 H11 120.3
C2 N1 C4 111.1(4)
C2 N1 C5 122.5(3)
C4 N1 C5 126.3(4)
C7 C6 C11 119.7(4)
C7 C6 P1 123.2(4)
C11 C6 P1 117.2(4)
N3 C18 C19 122.9(4)
N3 C18 H18 118.6
C19 C18 H18 118.6
N2 C2 N1 104.3(4)
N2 C2 Ir1 135.7(3)
N1 C2 Ir1 120.0(3)
N1 C5 P1 105.5(3)
N1 C5 H5A 110.6
P1 C5 H5A 110.6
N1 C5 H5B 110.6
P1 C5 H5B 110.6
H5A C5 H5B 108.8
C18 C19 C20 118.5(4)
C18 C19 H19 120.7
C20 C19 H19 120.7
C21 C20 C19 119.0(4)
C21 C20 H20 120.5
C19 C20 H20 120.5
C3 C4 N1 106.1(4)
C3 C4 H4 127.0
N1 C4 H4 127.0
C4 C3 N2 108.0(4)
C4 C3 H3 126.0
N2 C3 H3 126.0
N2 C1 H1A 109.5
N2 C1 H1B 109.5
H1A C1 H1B 109.5
N2 C1 H1C 109.5
H1A C1 H1C 109.5
H1B C1 H1C 109.5
C9 C8 C7 120.9(5)
C9 C8 H8 119.5
C7 C8 H8 119.5
C6 C7 C8 119.9(5)
C6 C7 H7 120.0
C8 C7 H7 120.0
C9 C10 C11 120.3(5)
C9 C10 H10 119.9
C11 C10 H10 119.9
C8 C9 C10 119.8(5)
C8 C9 H9 120.1
C10 C9 H9 120.1

loop_
_geom_bond_atom_site_label_1
_geom_bond_atom_site_label_2
_geom_bond_distance
C40 O1 1.432(13)
C40 H40A 0.9600
C40 H40B 0.9600
C40 H40C 0.9600
O1 H1 0.8200
F3 P2 1.608(4)
C21 C20 1.378(7)
C21 C22 1.386(6)
C21 H21 0.9300
C22 N3 1.369(5)
C22 C23 1.469(6)
P2 F6 1.520(5)
P2 F4 1.542(4)
P2 F1 1.575(4)
P2 F2 1.593(3)
P2 F5 1.609(3)
Ir1 C39 2.051(4)
Ir1 N3 2.055(3)
Ir1 C28 2.060(4)
Ir1 N4 2.078(4)
Ir1 C2 2.126(4)
Ir1 P1 2.3485(12)
N4 C29 1.346(6)
N4 C33 1.373(6)
C23 C28 1.402(6)
C23 C24 1.404(6)
C29 C30 1.373(6)
C29 H29 0.9300
C27 C28 1.395(6)
C27 C26 1.401(6)
C27 H27 0.9300
C24 C25 1.388(7)
C24 H24 0.9300
C26 C25 1.385(7)
C26 H26 0.9300
C32 C31 1.376(7)
C32 C33 1.397(6)
C32 H32 0.9300
C14 C15 1.361(8)
C14 C13 1.389(7)
C14 H14 0.9300
C12 C17 1.378(7)
C12 C13 1.393(6)
C12 P1 1.823(4)
C33 C34 1.461(6)
C34 C35 1.403(6)
C34 C39 1.409(6)
C31 C30 1.387(7)
C31 H31 0.9300
C38 C37 1.382(7)
C38 C39 1.400(6)
C38 H38 0.9300
C30 H30 0.9300
C13 H13 0.9300
C36 C37 1.385(8)
C36 C35 1.387(7)
C36 H36 0.9300
C37 H37 0.9300
C15 C16 1.374(7)
C15 H15 0.9300
C17 C16 1.391(7)
C17 H17 0.9300
C35 H35 0.9300
C25 H25 0.9300
C16 H16 0.9300
P1 C6 1.826(4)
P1 C5 1.845(4)
N3 C18 1.352(5)
N2 C2 1.355(5)
N2 C3 1.387(6)
N2 C1 1.453(7)
C11 C10 1.398(7)
C11 C6 1.401(6)
C11 H11 0.9300
N1 C2 1.363(6)
N1 C4 1.392(6)
N1 C5 1.455(6)
C6 C7 1.387(7)
C18 C19 1.375(6)
C18 H18 0.9300
C5 H5A 0.9700
C5 H5B 0.9700
C19 C20 1.396(7)
C19 H19 0.9300
C20 H20 0.9300
C4 C3 1.333(8)
C4 H4 0.9300
C3 H3 0.9300
C1 H1A 0.9600
C1 H1B 0.9600
C1 H1C 0.9600
C8 C9 1.368(9)
C8 C7 1.391(7)
C8 H8 0.9300
C7 H7 0.9300
C10 C9 1.389(9)
C10 H10 0.9300
C9 H9 0.9300

loop_
_geom_torsion_atom_site_label_1
_geom_torsion_atom_site_label_2
_geom_torsion_atom_site_label_3
_geom_torsion_atom_site_label_4
_geom_torsion
C20 C21 C22 N3 0.1(7)
C20 C21 C22 C23 -179.0(4)
C39 Ir1 N4 C29 -172.8(4)
N3 Ir1 N4 C29 -135.1(7)
C28 Ir1 N4 C29 -88.0(4)
C2 Ir1 N4 C29 91.5(4)
P1 Ir1 N4 C29 13.6(3)
C39 Ir1 N4 C33 6.7(3)
N3 Ir1 N4 C33 44.4(9)
C28 Ir1 N4 C33 91.5(3)
C2 Ir1 N4 C33 -89.1(3)
P1 Ir1 N4 C33 -166.9(3)
N3 C22 C23 C28 -0.1(5)
C21 C22 C23 C28 179.1(4)
N3 C22 C23 C24 -179.5(4)
C21 C22 C23 C24 -0.4(7)
C33 N4 C29 C30 3.5(6)
Ir1 N4 C29 C30 -177.0(3)
C28 C23 C24 C25 -1.6(7)
C22 C23 C24 C25 177.8(4)
C28 C27 C26 C25 -0.2(7)
C29 N4 C33 C32 -4.2(6)
Ir1 N4 C33 C32 176.2(3)
C29 N4 C33 C34 173.9(4)
Ir1 N4 C33 C34 -5.6(4)
C31 C32 C33 N4 1.5(6)
C31 C32 C33 C34 -176.5(4)
N4 C33 C34 C35 -177.5(4)
C32 C33 C34 C35 0.5(7)
N4 C33 C34 C39 0.0(5)
C32 C33 C34 C39 178.1(4)
C33 C32 C31 C30 2.1(7)
N4 C29 C30 C31 0.1(7)
C32 C31 C30 C29 -2.9(7)
C37 C38 C39 C34 -2.7(6)
C37 C38 C39 Ir1 177.1(4)
C35 C34 C39 C38 3.1(6)
C33 C34 C39 C38 -174.6(4)
C35 C34 C39 Ir1 -176.8(3)
C33 C34 C39 Ir1 5.6(4)
N3 Ir1 C39 C38 -0.4(4)
C28 Ir1 C39 C38 79.1(4)
N4 Ir1 C39 C38 173.7(4)
C2 Ir1 C39 C38 -98.1(4)
P1 Ir1 C39 C38 -121.1(9)
N3 Ir1 C39 C34 179.4(3)
C28 Ir1 C39 C34 -101.0(3)
N4 Ir1 C39 C34 -6.5(3)
C2 Ir1 C39 C34 81.7(3)
P1 Ir1 C39 C34 58.7(11)
C15 C14 C13 C12 1.3(8)
C17 C12 C13 C14 -1.5(7)
P1 C12 C13 C14 173.7(4)
C39 C38 C37 C36 0.3(8)
C35 C36 C37 C38 1.8(8)
C13 C14 C15 C16 -0.4(8)
C13 C12 C17 C16 0.7(8)
P1 C12 C17 C16 -174.7(4)
C37 C36 C35 C34 -1.4(8)
C39 C34 C35 C36 -1.1(7)
C33 C34 C35 C36 176.3(4)
C26 C27 C28 C23 -1.3(7)
C26 C27 C28 Ir1 -179.2(4)
C24 C23 C28 C27 2.2(6)
C22 C23 C28 C27 -177.2(4)
C24 C23 C28 Ir1 -179.5(3)
C22 C23 C28 Ir1 1.0(5)
C39 Ir1 C28 C27 83.4(4)
N3 Ir1 C28 C27 176.8(4)
N4 Ir1 C28 C27 4.0(4)
C2 Ir1 C28 C27 -165(3)
P1 Ir1 C28 C27 -94.1(4)
C39 Ir1 C28 C23 -94.6(3)
N3 Ir1 C28 C23 -1.1(3)
N4 Ir1 C28 C23 -174.0(3)
C2 Ir1 C28 C23 17(3)
P1 Ir1 C28 C23 87.9(3)
C27 C26 C25 C24 0.9(7)
C23 C24 C25 C26 0.0(7)
C14 C15 C16 C17 -0.4(9)
C12 C17 C16 C15 0.3(9)
C17 C12 P1 C6 98.2(4)
C13 C12 P1 C6 -77.0(4)
C17 C12 P1 C5 -153.2(4)
C13 C12 P1 C5 31.5(4)
C17 C12 P1 Ir1 -37.1(4)
C13 C12 P1 Ir1 147.7(3)
C39 Ir1 P1 C12 -121.3(10)
N3 Ir1 P1 C12 117.97(19)
C28 Ir1 P1 C12 38.1(2)
N4 Ir1 P1 C12 -57.0(2)
C2 Ir1 P1 C12 -144.7(2)
C39 Ir1 P1 C6 108.8(10)
N3 Ir1 P1 C6 -11.97(18)
C28 Ir1 P1 C6 -91.8(2)
N4 Ir1 P1 C6 173.03(18)
C2 Ir1 P1 C6 85.4(2)
C39 Ir1 P1 C5 -3.8(10)
N3 Ir1 P1 C5 -124.56(18)
C28 Ir1 P1 C5 155.61(19)
N4 Ir1 P1 C5 60.43(18)
C2 Ir1 P1 C5 -27.21(19)
C21 C22 N3 C18 0.5(6)
C23 C22 N3 C18 179.7(4)
C21 C22 N3 Ir1 179.9(3)
C23 C22 N3 Ir1 -0.9(5)
C39 Ir1 N3 C18 -94.5(4)
C28 Ir1 N3 C18 -179.5(4)
N4 Ir1 N3 C18 -131.6(7)
C2 Ir1 N3 C18 1.4(4)
P1 Ir1 N3 C18 79.4(3)
C39 Ir1 N3 C22 86.2(3)
C28 Ir1 N3 C22 1.1(3)
N4 Ir1 N3 C22 49.1(9)
C2 Ir1 N3 C22 -178.0(3)
P1 Ir1 N3 C22 -99.9(3)
C10 C11 C6 C7 0.4(7)
C10 C11 C6 P1 -179.5(4)
C12 P1 C6 C7 109.5(4)
C5 P1 C6 C7 0.7(5)
Ir1 P1 C6 C7 -110.4(4)
C12 P1 C6 C11 -70.6(4)
C5 P1 C6 C11 -179.3(4)
Ir1 P1 C6 C11 69.6(4)
C22 N3 C18 C19 -1.1(7)
Ir1 N3 C18 C19 179.6(4)
C3 N2 C2 N1 -0.1(5)
C1 N2 C2 N1 -178.4(4)
C3 N2 C2 Ir1 179.0(3)
C1 N2 C2 Ir1 0.7(7)
C4 N1 C2 N2 -0.1(5)
C5 N1 C2 N2 178.6(4)
C4 N1 C2 Ir1 -179.3(3)
C5 N1 C2 Ir1 -0.7(5)
C39 Ir1 C2 N2 23.7(4)
N3 Ir1 C2 N2 -69.6(4)
C28 Ir1 C2 N2 -87(3)
N4 Ir1 C2 N2 103.4(4)
P1 Ir1 C2 N2 -159.1(4)
C39 Ir1 C2 N1 -157.3(3)
N3 Ir1 C2 N1 109.3(3)
C28 Ir1 C2 N1 92(3)
N4 Ir1 C2 N1 -77.7(3)
P1 Ir1 C2 N1 19.9(3)
C2 N1 C5 P1 -25.0(5)
C4 N1 C5 P1 153.4(4)
C12 P1 C5 N1 166.0(3)
C6 P1 C5 N1 -86.9(3)
Ir1 P1 C5 N1 34.5(3)
N3 C18 C19 C20 1.0(7)
C22 C21 C20 C19 -0.2(7)
C18 C19 C20 C21 -0.3(7)
C2 N1 C4 C3 0.2(5)
C5 N1 C4 C3 -178.4(4)
N1 C4 C3 N2 -0.2(5)
C2 N2 C3 C4 0.2(5)
C1 N2 C3 C4 178.5(4)
C11 C6 C7 C8 0.2(8)
P1 C6 C7 C8 -179.9(4)
C9 C8 C7 C6 -0.6(9)
C6 C11 C10 C9 -0.6(8)
C7 C8 C9 C10 0.4(10)
C11 C10 C9 C8 0.2(9)
